data_7231279
loop_
_publ_author_name
'Delmas, Luke C.'
'White, Andrew J. P.'
'Pugh, David'
'Horton, Peter N.'
'Coles, Simon J.'
'Lickiss, Paul D.'
'Davies, Robert P.'

_publ_section_title
;
 Trisiloxane-centred metal--organic frameworks and hydrogen bonded
 assemblies
;
_journal_issue 32
_journal_name_full CrystEngComm
_journal_page_first 4541
_journal_paper_doi 10.1039/C8CE00662H
_journal_volume 20
_journal_year 2018
_chemical_formula_moiety '0.25(C233.65 H254.52 Mn12 N19.22 O75.22 Si12), 5.2(C3 H7 N O)'
_chemical_formula_sum 'C74 H100 Mn3 N10 O24 Si3'
_chemical_formula_weight 1762.72
_space_group_crystal_system monoclinic
_space_group_IT_number 15
_space_group_name_Hall '-C 2yc'
_space_group_name_H-M_alt 'C 1 2/c 1'
_symmetry_space_group_name_Hall '-C 2yc'
_symmetry_space_group_name_H-M 'C 1 2/c 1'
_atom_sites_solution_hydrogens geom
_atom_sites_solution_primary dual
_audit_creation_date 2017-08-11
_audit_creation_method
;
Olex2 1.2-alpha
(compiled 2017.07.04 svn.r3437 for OlexSys, GUI svn.r5361)
;
_audit_update_record
;
2018-04-12 deposited with the CCDC.
2018-06-25 downloaded from the CCDC.
;
_cell_angle_alpha 90
_cell_angle_beta 98.476(2)
_cell_angle_gamma 90
_cell_formula_units_Z 4
_cell_length_a 18.9725(6)
_cell_length_b 19.7061(5)
_cell_length_c 25.3721(5)
_cell_measurement_reflns_used 16467
_cell_measurement_temperature 100(2)
_cell_measurement_theta_max 28.3360
_cell_measurement_theta_min 2.1480
_cell_volume 9382.4(4)
_computing_cell_refinement 'CrysAlisPro 1.171.39.9g (Rigaku OD, 2015)'
_computing_data_collection 'CrysAlisPro 1.171.39.9g (Rigaku OD, 2015)'
_computing_data_reduction 'CrysAlisPro 1.171.39.9g (Rigaku OD, 2015)'
_computing_molecular_graphics 'Olex2 (Dolomanov et al., 2009)'
_computing_publication_material 'Olex2 (Dolomanov et al., 2009)'
_computing_structure_refinement 'ShelXL (Sheldrick, 2015)'
_computing_structure_solution 'ShelXT (Sheldrick, 2015)'
_diffrn_ambient_environment N~2~
_diffrn_ambient_temperature 100(2)
_diffrn_detector 'CCD area detector'
_diffrn_detector_area_resol_mean 28.5714
_diffrn_detector_type 'Rigaku HG Saturn724+ (2x2 bin mode)'
_diffrn_measured_fraction_theta_full 0.999
_diffrn_measured_fraction_theta_max 0.999
_diffrn_measurement_details
;
List of Runs (angles in degrees, time in seconds):

  # Type    Start    End  Width  t~exp~   \w     \q     \k     \f   Frames
#--------------------------------------------------------------------------
  1  \w    -52.00  73.00   1.00   65.00    --  -16.70  57.00-120.00  125
  2  \w   -106.00  22.00   1.00   65.00    --  -16.70 -72.00  60.00  128
  3  \w    -50.00  73.00   1.00   65.00    --  -16.70  38.00-180.00  123
  4  \w    -52.00  73.00   1.00   65.00    --  -16.70  57.00 150.00  125
  5  \w    -50.00  10.00   1.00   65.00    --  -16.70  38.00  30.00   60
;
_diffrn_measurement_device 'four-circle \k goniometer'
_diffrn_measurement_device_type 'Rigaku Saturn724+ (2x2 bin mode)'
_diffrn_measurement_method 'profile data from \w-scans'
_diffrn_measurement_specimen_support 'MiTeGen MicroLoop'
_diffrn_orient_matrix_type 'CrysAlisPro convention (1999,Acta A55,543-557)'
_diffrn_orient_matrix_UB_11 -0.0139260000
_diffrn_orient_matrix_UB_12 -0.0326255000
_diffrn_orient_matrix_UB_13 0.0043165000
_diffrn_orient_matrix_UB_21 -0.0305417000
_diffrn_orient_matrix_UB_22 0.0151980000
_diffrn_orient_matrix_UB_23 0.0081234000
_diffrn_orient_matrix_UB_31 -0.0174661000
_diffrn_orient_matrix_UB_32 -0.0007052000
_diffrn_orient_matrix_UB_33 -0.0266920000
_diffrn_radiation_collimation 0.2
_diffrn_radiation_monochromator 'Confocal mirrors, HF Varimax'
_diffrn_radiation_probe x-ray
_diffrn_radiation_type MoK\a
_diffrn_radiation_wavelength 0.71075
_diffrn_radiation_xray_symbol K-L~3~
_diffrn_reflns_av_R_equivalents 0.0466
_diffrn_reflns_av_unetI/netI 0.0376
_diffrn_reflns_Laue_measured_fraction_full 0.999
_diffrn_reflns_Laue_measured_fraction_max 0.999
_diffrn_reflns_limit_h_max 24
_diffrn_reflns_limit_h_min -24
_diffrn_reflns_limit_k_max 25
_diffrn_reflns_limit_k_min -25
_diffrn_reflns_limit_l_max 32
_diffrn_reflns_limit_l_min -32
_diffrn_reflns_number 59568
_diffrn_reflns_point_group_measured_fraction_full 0.999
_diffrn_reflns_point_group_measured_fraction_max 0.999
_diffrn_reflns_theta_full 25.242
_diffrn_reflns_theta_max 27.483
_diffrn_reflns_theta_min 2.067
_diffrn_source 'Rotating Anode'
_diffrn_source_current 55.0
_diffrn_source_power 2.475
_diffrn_source_target Mo
_diffrn_source_type 'Rigaku FRE+'
_diffrn_source_voltage 45.0
_exptl_absorpt_coefficient_mu 0.506
_exptl_absorpt_correction_T_max 1.00000
_exptl_absorpt_correction_T_min 0.64082
_exptl_absorpt_correction_type multi-scan
_exptl_absorpt_process_details
;
CrysAlisPro 1.171.39.9g (Rigaku Oxford Diffraction, 2015)
Empirical absorption correction using spherical harmonics,
 implemented in SCALE3 ABSPACK scaling algorithm.
;
_exptl_crystal_colour colourless
_exptl_crystal_colour_primary colourless
_exptl_crystal_density_diffrn 1.248
_exptl_crystal_description cone
_exptl_crystal_F_000 3692
_exptl_crystal_recrystallization_method 'The material was crystallised from DMF and acetic acid'
_exptl_crystal_size_max 0.36
_exptl_crystal_size_mid 0.07
_exptl_crystal_size_min 0.07
_refine_diff_density_max 0.847
_refine_diff_density_min -0.665
_refine_diff_density_rms 0.112
_refine_ls_extinction_method none
_refine_ls_goodness_of_fit_ref 1.078
_refine_ls_hydrogen_treatment constr
_refine_ls_matrix_type full
_refine_ls_number_parameters 794
_refine_ls_number_reflns 10752
_refine_ls_number_restraints 1938
_refine_ls_restrained_S_all 1.068
_refine_ls_R_factor_all 0.1112
_refine_ls_R_factor_gt 0.0833
_refine_ls_shift/su_max 0.001
_refine_ls_shift/su_mean 0.000
_refine_ls_structure_factor_coef Fsqd
_refine_ls_weighting_details 'w=1/[\s^2^(Fo^2^)+(0.2000P)^2^] where P=(Fo^2^+2Fc^2^)/3'
_refine_ls_weighting_scheme calc
_refine_ls_wR_factor_gt 0.2471
_refine_ls_wR_factor_ref 0.2836
_reflns_Friedel_coverage 0.000
_reflns_number_gt 7396
_reflns_number_total 10752
_reflns_threshold_expression 'I > 2\s(I)'
_cod_data_source_file c8ce00662h2.cif
_cod_data_source_block IMP20
_cod_depositor_comments 'Adding full bibliography for 7231278--7231280.cif.'
_cod_database_code 7231279
_shelx_shelxl_version_number 2014/7
_chemical_oxdiff_formula 'C44H30 O14 Si3 Mn3 (C3H7NO)8'
_chemical_oxdiff_usercomment LD_TS_Mn_AcOH(cone)
_shelx_space_group_comment
;
The symmetry employed for this shelxl refinement is uniquely defined
by the following loop, which should always be used as a source of
symmetry information in preference to the above space-group names.
They are only intended as comments.
;
_reflns_odcompleteness_completeness 99.86
_reflns_odcompleteness_iscentric 1
_reflns_odcompleteness_theta 27.42
_olex2_refinement_description
;
1. Fixed Uiso
 At 1.2 times of:
  All C(H) groups
 At 1.5 times of:
  All C(H,H,H) groups
2. Rigid bond restraints
 All non-hydrogen atoms
 with sigma for 1-2 distances of 0.01 and sigma for 1-3 distances of 0.01
3. Uiso/Uaniso restraints and constraints
All non-hydrogen atoms have similar U: within 2A with sigma of 0.04 and sigma
for terminal atoms of 0.08
4. Rigid body (RIGU) restrains
 All non-hydrogen atoms
 with sigma for 1-2 distances of 0.004 and sigma for 1-3 distances of 0.004
5. Same fragment restrains
{O31, N31, C31, C32, C33} sigma for 1-2: 0.01, 1-3: 0.04
as
{O41, N41, C41, C42, C43}
{O31, N31, C31, C32, C33} sigma for 1-2: 0.01, 1-3: 0.04
as
{O231, N231, C231, C232, C233}
{O31, N31, C31, C32, C33} sigma for 1-2: 0.01, 1-3: 0.04
as
{O241, N241, C241, C242, C243}
{O31, N31, C31, C32, C33} sigma for 1-2: 0.01, 1-3: 0.04
as
{O91, N91, C91, C92, C93}
{O31, N31, C31, C32, C33} sigma for 1-2: 0.01, 1-3: 0.04
as
{O261, N261, C261, C262, C263}
{O31, N31, C31, C32, C33} sigma for 1-2: 0.01, 1-3: 0.04
as
{O51, N51, C51, C52, C53}
{O31, N31, C31, C32, C33} sigma for 1-2: 0.01, 1-3: 0.04
as
{O251, N251, C251, C252, C253}
{O31, N31, C31, C32, C33} sigma for 1-2: 0.01, 1-3: 0.04
as
{O61, N61, C61, C62, C63}
{O31, N31, C31, C32, C33} sigma for 1-2: 0.01, 1-3: 0.04
as
{O71, N71, C71, C72, C73}
{O31, N31, C31, C32, C33} sigma for 1-2: 0.01, 1-3: 0.04
as
{O81, N81, C81, C82, C83}
6. Others
 1*[Sof(O71)+Sof(N71)+Sof(C71)+Sof(H71)+Sof(C72)+Sof(H72A)+Sof(H72B)+Sof(H72C)+
 Sof(C73)+Sof(H73A)+Sof(H73B)+Sof(H73C)]+1*[Sof(O81)+Sof(N81)+Sof(C81)+Sof(H81)+
 Sof(C82)+Sof(H82A)+Sof(H82B)+Sof(H82C)+Sof(C83)+Sof(H83A)+Sof(H83B)+Sof(H83C)]+
 1*[Sof(O91)+Sof(N91)+Sof(C91)+Sof(H23D)+Sof(C92)+Sof(H92A)+Sof(H92B)+Sof(H92C)+
 Sof(C93)+Sof(H93A)+Sof(H93B)+Sof(H93C)]=1 with esd of 0.000001
 Sof(O241)=Sof(N241)=Sof(C241)=Sof(H241)=Sof(C242)=Sof(H24A)=Sof(H24B)=
 Sof(H24C)=Sof(C243)=Sof(H24D)=Sof(H24E)=Sof(H24F)=1-FVAR(1)
 Sof(O41)=Sof(N41)=Sof(C41)=Sof(H41)=Sof(C42)=Sof(H42A)=Sof(H42B)=Sof(H42C)=
 Sof(C43)=Sof(H43A)=Sof(H43B)=Sof(H43C)=FVAR(1)
 Sof(O51)=Sof(N51)=Sof(C51)=Sof(H51)=Sof(C52)=Sof(H52A)=Sof(H52B)=Sof(H52C)=
 Sof(C53)=Sof(H53A)=Sof(H53B)=Sof(H53C)=1-FVAR(2)
 Sof(O251)=Sof(N251)=Sof(C251)=Sof(H251)=Sof(C252)=Sof(H25A)=Sof(H25B)=
 Sof(H25C)=Sof(C253)=Sof(H25D)=Sof(H25E)=Sof(H25F)=FVAR(2)
 Sof(O261)=Sof(N261)=Sof(C261)=Sof(H261)=Sof(C262)=Sof(H26A)=Sof(H26B)=
 Sof(H26C)=Sof(C263)=Sof(H26D)=Sof(H26E)=Sof(H26F)=1-FVAR(3)
 Sof(O61)=Sof(N61)=Sof(C61)=Sof(H61)=Sof(C62)=Sof(H62A)=Sof(H62B)=Sof(H62C)=
 Sof(C63)=Sof(H63A)=Sof(H63B)=Sof(H63C)=FVAR(3)
 Sof(O231)=Sof(N231)=Sof(C231)=Sof(H231)=Sof(C232)=Sof(H23A)=Sof(H23B)=
 Sof(H23C)=Sof(C233)=Sof(H23E)=Sof(H23F)=Sof(H23G)=1-FVAR(4)
 Sof(O31)=Sof(N31)=Sof(C31)=Sof(H31)=Sof(C32)=Sof(H32A)=Sof(H32B)=Sof(H32C)=
 Sof(C33)=Sof(H33A)=Sof(H33B)=Sof(H33C)=FVAR(4)
 Sof(O71)=Sof(N71)=Sof(C71)=Sof(H71)=Sof(C72)=Sof(H72A)=Sof(H72B)=Sof(H72C)=
 Sof(C73)=Sof(H73A)=Sof(H73B)=Sof(H73C)=FVAR(5)
 Sof(O81)=Sof(N81)=Sof(C81)=Sof(H81)=Sof(C82)=Sof(H82A)=Sof(H82B)=Sof(H82C)=
 Sof(C83)=Sof(H83A)=Sof(H83B)=Sof(H83C)=FVAR(6)
 Sof(O91)=Sof(N91)=Sof(C91)=Sof(H23D)=Sof(C92)=Sof(H92A)=Sof(H92B)=Sof(H92C)=
 Sof(C93)=Sof(H93A)=Sof(H93B)=Sof(H93C)=FVAR(7)
7.a Me refined with riding coordinates:
 C32(H32A,H32B,H32C), C33(H33A,H33B,H33C), C42(H42A,H42B,H42C), C43(H43A,H43B,
 H43C), C232(H23A,H23B,H23C), C233(H23E,H23F,H23G), C242(H24A,H24B,H24C),
 C243(H24D,H24E,H24F), C92(H92A,H92B,H92C), C93(H93A,H93B,H93C), C262(H26A,H26B,
 H26C), C263(H26D,H26E,H26F), C52(H52A,H52B,H52C), C53(H53A,H53B,H53C),
 C252(H25A,H25B,H25C), C253(H25D,H25E,H25F), C62(H62A,H62B,H62C), C63(H63A,H63B,
 H63C), C72(H72A,H72B,H72C), C73(H73A,H73B,H73C), C82(H82A,H82B,H82C), C83(H83A,
 H83B,H83C)
7.b Aromatic/amide H refined with riding coordinates:
 C3(H3), C4(H4), C6(H6), C7(H7), C10(H10), C11(H11), C13(H13), C14(H14),
 C17(H17), C18(H18), C20(H20), C21(H21), C31(H31), C41(H41), C231(H231),
 C241(H241), C91(H23D), C261(H261), C51(H51), C251(H251), C61(H61), C71(H71),
 C81(H81)
7.c Idealised Me refined as rotating group:
 C1(H1A,H1B,H1C)
;
_olex2_diffrn_ambient_temperature_device 'Oxford Cryosystems'
_olex2_exptl_crystal_mounting_method 'The crystal was mounted on a MITIGEN holder in perfluoroether oil'
_olex2_submission_original_sample_id LD_TS_Mn_AcOH
_olex2_submission_special_instructions 'No special instructions were received'
_oxdiff_exptl_absorpt_empirical_details
;
Empirical correction (ABSPACK) includes:
- Absorption correction using spherical harmonics
- Frame scaling
- Detector area scaling
;
_oxdiff_exptl_absorpt_empirical_full_max 2.249
_oxdiff_exptl_absorpt_empirical_full_min 0.569

loop_
_space_group_symop_operation_xyz
'x, y, z'
'-x, y, -z+1/2'
'x+1/2, y+1/2, z'
'-x+1/2, y+1/2, -z+1/2'
'-x, -y, -z'
'x, -y, z-1/2'
'-x+1/2, -y+1/2, -z'
'x+1/2, -y+1/2, z-1/2'

loop_
_atom_site_label
_atom_site_type_symbol
_atom_site_fract_x
_atom_site_fract_y
_atom_site_fract_z
_atom_site_U_iso_or_equiv
_atom_site_adp_type
_atom_site_occupancy
_atom_site_site_symmetry_order
_atom_site_calc_flag
_atom_site_refinement_flags_posn
_atom_site_refinement_flags_adp
_atom_site_refinement_flags_occupancy
_atom_site_disorder_assembly
_atom_site_disorder_group
Mn1 Mn 0.12888(3) 0.60949(3) 0.02256(2) 0.0521(2) Uani 1 1 d . U . . .
Mn2 Mn 0.2500 0.2500 0.5000 0.0390(2) Uani 1 2 d S TU P . .
Si1 Si 0.5000 0.46796(9) 0.2500 0.0762(5) Uani 1 2 d S TU P . .
Si2 Si 0.42805(6) 0.56739(5) 0.31764(4) 0.0544(3) Uani 1 1 d . U . . .
O1 O 0.48716(16) 0.51580(14) 0.29978(10) 0.0643(7) Uani 1 1 d . U . . .
O2 O 0.20830(18) 0.61991(16) 0.08643(11) 0.0768(9) Uani 1 1 d . U . . .
O3 O 0.26942(13) 0.71633(12) 0.08379(8) 0.0485(5) Uani 1 1 d . U . . .
O4 O 0.27571(14) 0.34807(12) 0.47480(10) 0.0563(6) Uani 1 1 d . U . . .
O5 O 0.19381(15) 0.43045(13) 0.46894(11) 0.0639(7) Uani 1 1 d . U . . .
O6 O 0.63567(12) 0.77809(12) 0.49421(8) 0.0479(5) Uani 1 1 d . U . . .
O7 O 0.55237(15) 0.84907(13) 0.45827(11) 0.0628(7) Uani 1 1 d . U . . .
C1 C 0.4185(4) 0.4168(3) 0.2267(3) 0.114(2) Uani 1 1 d . U . . .
H1A H 0.4071 0.3883 0.2560 0.171 Uiso 1 1 calc GR . . . .
H1B H 0.4270 0.3880 0.1968 0.171 Uiso 1 1 calc GR . . . .
H1C H 0.3784 0.4473 0.2151 0.171 Uiso 1 1 calc GR . . . .
C2 C 0.3716(2) 0.60338(18) 0.25741(13) 0.0548(8) Uani 1 1 d . U . . .
C3 C 0.3930(2) 0.65870(18) 0.22941(13) 0.0512(8) Uani 1 1 d . U . . .
H3 H 0.4348 0.6830 0.2436 0.061 Uiso 1 1 calc R . . . .
C4 C 0.35463(19) 0.67898(17) 0.18115(12) 0.0491(7) Uani 1 1 d . U . . .
H4 H 0.3700 0.7172 0.1631 0.059 Uiso 1 1 calc R . . . .
C5 C 0.2939(2) 0.64369(19) 0.15910(13) 0.0536(8) Uani 1 1 d . U . . .
C6 C 0.2720(3) 0.5895(3) 0.18656(17) 0.0780(13) Uani 1 1 d . U . . .
H6 H 0.2311 0.5644 0.1717 0.094 Uiso 1 1 calc R . . . .
C7 C 0.3089(2) 0.5710(2) 0.23562(15) 0.0755(14) Uani 1 1 d . U . . .
H7 H 0.2909 0.5352 0.2549 0.091 Uiso 1 1 calc R . . . .
C8 C 0.2544(2) 0.66186(19) 0.10492(13) 0.0524(8) Uani 1 1 d . U . . .
C9 C 0.3719(2) 0.51809(18) 0.35918(14) 0.0550(8) Uani 1 1 d . U . . .
C10 C 0.3952(2) 0.45438(19) 0.37937(14) 0.0571(8) Uani 1 1 d . U . . .
H10 H 0.4383 0.4358 0.3708 0.068 Uiso 1 1 calc R . . . .
C11 C 0.3558(2) 0.41869(19) 0.41150(15) 0.0576(8) Uani 1 1 d . U . . .
H11 H 0.3720 0.3754 0.4247 0.069 Uiso 1 1 calc R . . . .
C12 C 0.2934(2) 0.44449(17) 0.42484(14) 0.0521(8) Uani 1 1 d . U . . .
C13 C 0.2708(2) 0.50802(19) 0.40546(16) 0.0610(9) Uani 1 1 d . U . . .
H13 H 0.2284 0.5271 0.4149 0.073 Uiso 1 1 calc R . . . .
C14 C 0.3096(2) 0.5437(2) 0.37252(16) 0.0618(9) Uani 1 1 d . U . . .
H14 H 0.2928 0.5866 0.3589 0.074 Uiso 1 1 calc R . . . .
C15 C 0.2508(2) 0.40458(17) 0.45922(14) 0.0529(8) Uani 1 1 d . U . . .
C16 C 0.4741(2) 0.63573(19) 0.36037(13) 0.0530(8) Uani 1 1 d . U . . .
C17 C 0.5334(2) 0.61973(19) 0.39809(14) 0.0565(9) Uani 1 1 d . U . . .
H17 H 0.5505 0.5744 0.4007 0.068 Uiso 1 1 calc R . . . .
C18 C 0.5677(2) 0.66927(18) 0.43199(14) 0.0518(8) Uani 1 1 d . U . . .
H18 H 0.6070 0.6575 0.4580 0.062 Uiso 1 1 calc R . . . .
C19 C 0.54366(19) 0.73570(18) 0.42719(13) 0.0508(8) Uani 1 1 d . U . . .
C20 C 0.4846(2) 0.75235(19) 0.38960(15) 0.0586(9) Uani 1 1 d . U . . .
H20 H 0.4678 0.7978 0.3865 0.070 Uiso 1 1 calc R . . . .
C21 C 0.4511(2) 0.7023(2) 0.35715(14) 0.0589(9) Uani 1 1 d . U . . .
H21 H 0.4110 0.7140 0.3318 0.071 Uiso 1 1 calc R . . . .
C22 C 0.57915(19) 0.79067(18) 0.46132(13) 0.0505(7) Uani 1 1 d . U . . .
O31 O 0.0534(5) 0.6510(3) 0.0757(3) 0.0846(19) Uani 0.627(10) 1 d D U . A 1
N31 N 0.0477(10) 0.7309(8) 0.1427(7) 0.183(6) Uani 0.627(10) 1 d D U . A 1
C31 C 0.0768(6) 0.6998(5) 0.1058(4) 0.111(3) Uani 0.627(10) 1 d D U . A 1
H31 H 0.1224 0.7162 0.1009 0.133 Uiso 0.627(10) 1 calc R . . A 1
C32 C -0.0082(12) 0.6874(11) 0.1637(9) 0.217(8) Uani 0.627(10) 1 d D U . A 1
H32A H -0.0286 0.7126 0.1912 0.326 Uiso 0.627(10) 1 calc R . . A 1
H32B H -0.0460 0.6761 0.1344 0.326 Uiso 0.627(10) 1 calc R . . A 1
H32C H 0.0140 0.6456 0.1791 0.326 Uiso 0.627(10) 1 calc R . . A 1
C33 C 0.0877(11) 0.7800(8) 0.1788(6) 0.196(7) Uani 0.627(10) 1 d D U . A 1
H33A H 0.0570 0.7977 0.2034 0.294 Uiso 0.627(10) 1 calc R . . A 1
H33B H 0.1292 0.7576 0.1990 0.294 Uiso 0.627(10) 1 calc R . . A 1
H33C H 0.1036 0.8174 0.1580 0.294 Uiso 0.627(10) 1 calc R . . A 1
O41 O 0.0802(5) 0.5166(4) 0.0342(5) 0.068(2) Uani 0.545(6) 1 d D U . A 1
N41 N 0.1365(5) 0.4128(4) 0.0437(5) 0.114(3) Uani 0.545(6) 1 d D U . A 1
C41 C 0.0844(5) 0.4535(4) 0.0264(4) 0.087(2) Uani 0.545(6) 1 d D U . A 1
H41 H 0.0444 0.4332 0.0052 0.104 Uiso 0.545(6) 1 calc R . . A 1
C42 C 0.2059(8) 0.4399(8) 0.0735(9) 0.170(7) Uani 0.545(6) 1 d D U . A 1
H42A H 0.2388 0.4021 0.0834 0.256 Uiso 0.545(6) 1 calc R . . A 1
H42B H 0.2273 0.4716 0.0506 0.256 Uiso 0.545(6) 1 calc R . . A 1
H42C H 0.1966 0.4635 0.1058 0.256 Uiso 0.545(6) 1 calc R . . A 1
C43 C 0.1318(7) 0.3430(6) 0.0244(8) 0.148(6) Uani 0.545(6) 1 d D U . A 1
H43A H 0.1741 0.3177 0.0403 0.222 Uiso 0.545(6) 1 calc R . . A 1
H43B H 0.0891 0.3215 0.0343 0.222 Uiso 0.545(6) 1 calc R . . A 1
H43C H 0.1290 0.3428 -0.0145 0.222 Uiso 0.545(6) 1 calc R . . A 1
O231 O 0.0576(12) 0.6227(10) 0.0774(7) 0.129(5) Uani 0.373(10) 1 d D U . A 2
N231 N 0.0587(16) 0.7086(12) 0.1485(11) 0.170(7) Uani 0.373(10) 1 d D U . A 2
C231 C 0.0479(16) 0.6540(12) 0.1195(10) 0.174(7) Uani 0.373(10) 1 d D U . A 2
H231 H 0.0205 0.6245 0.1381 0.208 Uiso 0.373(10) 1 calc R . . A 2
C232 C 0.1200(14) 0.7534(11) 0.1378(11) 0.165(8) Uani 0.373(10) 1 d D U . A 2
H23A H 0.1234 0.7928 0.1617 0.247 Uiso 0.373(10) 1 calc R . . A 2
H23B H 0.1645 0.7275 0.1442 0.247 Uiso 0.373(10) 1 calc R . . A 2
H23C H 0.1116 0.7689 0.1007 0.247 Uiso 0.373(10) 1 calc R . . A 2
C233 C 0.0180(19) 0.7315(15) 0.1900(12) 0.192(11) Uani 0.373(10) 1 d D U . A 2
H23E H 0.0381 0.7742 0.2052 0.289 Uiso 0.373(10) 1 calc R . . A 2
H23F H -0.0319 0.7385 0.1744 0.289 Uiso 0.373(10) 1 calc R . . A 2
H23G H 0.0207 0.6970 0.2181 0.289 Uiso 0.373(10) 1 calc R . . A 2
O241 O 0.1001(8) 0.5056(7) 0.0349(7) 0.105(4) Uani 0.455(6) 1 d D U . A 2
N241 N 0.0347(7) 0.4882(10) 0.1100(5) 0.167(6) Uani 0.455(6) 1 d D U . A 2
C241 C 0.0494(8) 0.4919(8) 0.0613(5) 0.125(4) Uani 0.455(6) 1 d D U . A 2
H241 H 0.0080 0.4804 0.0371 0.150 Uiso 0.455(6) 1 calc R . . A 2
C242 C 0.0927(11) 0.5061(16) 0.1554(7) 0.199(10) Uani 0.455(6) 1 d D U . A 2
H24A H 0.0745 0.5011 0.1893 0.299 Uiso 0.455(6) 1 calc R . . A 2
H24B H 0.1335 0.4756 0.1548 0.299 Uiso 0.455(6) 1 calc R . . A 2
H24C H 0.1079 0.5531 0.1514 0.299 Uiso 0.455(6) 1 calc R . . A 2
C243 C -0.0414(7) 0.5011(12) 0.1123(7) 0.150(6) Uani 0.455(6) 1 d D U . A 2
H24D H -0.0503 0.4979 0.1493 0.225 Uiso 0.455(6) 1 calc R . . A 2
H24E H -0.0540 0.5467 0.0986 0.225 Uiso 0.455(6) 1 calc R . . A 2
H24F H -0.0705 0.4674 0.0906 0.225 Uiso 0.455(6) 1 calc R . . A 2
O91 O 0.1159(18) 0.693(2) 0.2330(16) 0.331(14) Uani 0.402(3) 1 d D U . B 2
N91 N 0.2099(17) 0.7689(17) 0.2546(16) 0.324(13) Uani 0.402(3) 1 d D U . B 2
C91 C 0.1590(18) 0.7391(19) 0.2227(14) 0.300(13) Uani 0.402(3) 1 d D U . B 2
H23D H 0.1534 0.7537 0.1866 0.360 Uiso 0.402(3) 1 calc R . . B 2
C92 C 0.240(2) 0.722(2) 0.2993(16) 0.284(14) Uani 0.402(3) 1 d D U . B 2
H92A H 0.2784 0.7452 0.3228 0.426 Uiso 0.402(3) 1 calc R . . B 2
H92B H 0.2026 0.7086 0.3198 0.426 Uiso 0.402(3) 1 calc R . . B 2
H92C H 0.2597 0.6813 0.2844 0.426 Uiso 0.402(3) 1 calc R . . B 2
C93 C 0.2573(19) 0.816(2) 0.232(2) 0.330(17) Uani 0.402(3) 1 d D U . B 2
H93A H 0.2925 0.8339 0.2605 0.495 Uiso 0.402(3) 1 calc R . . B 2
H93B H 0.2818 0.7913 0.2062 0.495 Uiso 0.402(3) 1 calc R . . B 2
H93C H 0.2293 0.8529 0.2139 0.495 Uiso 0.402(3) 1 calc R . . B 2
O261 O 0.0391(8) 0.3328(8) 0.2494(10) 0.209(8) Uani 0.454(13) 1 d D U . C 2
N261 N 0.1547(12) 0.3761(12) 0.2873(7) 0.153(7) Uani 0.454(13) 1 d D U . C 2
C261 C 0.1029(11) 0.3526(18) 0.2535(9) 0.161(7) Uani 0.454(13) 1 d D U . C 2
H261 H 0.1184 0.3488 0.2197 0.193 Uiso 0.454(13) 1 calc R . . C 2
C262 C 0.1513(12) 0.3675(8) 0.3459(6) 0.143(8) Uani 0.454(13) 1 d D U . C 2
H26A H 0.1938 0.3876 0.3667 0.215 Uiso 0.454(13) 1 calc R . . C 2
H26B H 0.1086 0.3902 0.3548 0.215 Uiso 0.454(13) 1 calc R . . C 2
H26C H 0.1492 0.3191 0.3543 0.215 Uiso 0.454(13) 1 calc R . . C 2
C263 C 0.1977(18) 0.4332(16) 0.2741(10) 0.206(12) Uani 0.454(13) 1 d D U . C 2
H26D H 0.2341 0.4437 0.3045 0.309 Uiso 0.454(13) 1 calc R . . C 2
H26E H 0.2208 0.4215 0.2432 0.309 Uiso 0.454(13) 1 calc R . . C 2
H26F H 0.1670 0.4729 0.2655 0.309 Uiso 0.454(13) 1 calc R . . C 2
O51 O 0.4552(13) 0.3564(11) 0.1075(8) 0.190(8) Uani 0.412(10) 1 d D U . D 1
N51 N 0.3970(13) 0.3725(9) 0.0244(7) 0.185(7) Uani 0.412(10) 1 d D U . D 1
C51 C 0.4327(19) 0.3345(11) 0.0608(8) 0.228(9) Uani 0.412(10) 1 d D U . D 1
H51 H 0.4423 0.2888 0.0524 0.274 Uiso 0.412(10) 1 calc R . . D 1
C52 C 0.4304(12) 0.4402(9) 0.0137(7) 0.116(5) Uani 0.412(10) 1 d D U . D 1
H52A H 0.3992 0.4645 -0.0143 0.174 Uiso 0.412(10) 1 calc R . . D 1
H52B H 0.4367 0.4675 0.0464 0.174 Uiso 0.412(10) 1 calc R . . D 1
H52C H 0.4768 0.4325 0.0022 0.174 Uiso 0.412(10) 1 calc R . . D 1
C53 C 0.3450(14) 0.3369(10) -0.0141(8) 0.167(8) Uani 0.412(10) 1 d D U . D 1
H53A H 0.3210 0.3695 -0.0399 0.250 Uiso 0.412(10) 1 calc R . . D 1
H53B H 0.3695 0.3028 -0.0329 0.250 Uiso 0.412(10) 1 calc R . . D 1
H53C H 0.3098 0.3146 0.0046 0.250 Uiso 0.412(10) 1 calc R . . D 1
O251 O 0.4105(16) 0.3362(11) 0.1101(9) 0.286(11) Uani 0.588(10) 1 d D U . D 2
N251 N 0.3629(12) 0.4317(9) 0.0611(8) 0.242(7) Uani 0.588(10) 1 d D U . D 2
C251 C 0.3685(16) 0.3854(12) 0.0976(9) 0.269(9) Uani 0.588(10) 1 d D U . D 2
H251 H 0.3330 0.3893 0.1203 0.322 Uiso 0.588(10) 1 calc R . . D 2
C252 C 0.4065(18) 0.4211(15) 0.0169(12) 0.257(11) Uani 0.588(10) 1 d D U . D 2
H25A H 0.3984 0.4589 -0.0084 0.386 Uiso 0.588(10) 1 calc R . . D 2
H25B H 0.4572 0.4191 0.0318 0.386 Uiso 0.588(10) 1 calc R . . D 2
H25C H 0.3924 0.3785 -0.0015 0.386 Uiso 0.588(10) 1 calc R . . D 2
C253 C 0.3017(17) 0.4767(15) 0.0577(11) 0.304(15) Uani 0.588(10) 1 d D U . D 2
H25D H 0.3033 0.5093 0.0288 0.456 Uiso 0.588(10) 1 calc R . . D 2
H25E H 0.2578 0.4499 0.0505 0.456 Uiso 0.588(10) 1 calc R . . D 2
H25F H 0.3027 0.5010 0.0915 0.456 Uiso 0.588(10) 1 calc R . . D 2
O61 O 0.1396(9) 0.3449(8) 0.1942(5) 0.223(7) Uani 0.546(13) 1 d D U . C 1
N61 N 0.1574(7) 0.3609(6) 0.2845(5) 0.115(4) Uani 0.546(13) 1 d D U . C 1
C61 C 0.1202(10) 0.3411(12) 0.2401(5) 0.156(6) Uani 0.546(13) 1 d D U . C 1
H61 H 0.0746 0.3220 0.2420 0.187 Uiso 0.546(13) 1 calc R . . C 1
C62 C 0.2332(9) 0.3819(13) 0.2806(8) 0.185(8) Uani 0.546(13) 1 d D U . C 1
H62A H 0.2569 0.3960 0.3158 0.277 Uiso 0.546(13) 1 calc R . . C 1
H62B H 0.2588 0.3434 0.2680 0.277 Uiso 0.546(13) 1 calc R . . C 1
H62C H 0.2328 0.4197 0.2556 0.277 Uiso 0.546(13) 1 calc R . . C 1
C63 C 0.1373(11) 0.3634(5) 0.3377(5) 0.123(5) Uani 0.546(13) 1 d D U . C 1
H63A H 0.1773 0.3809 0.3629 0.184 Uiso 0.546(13) 1 calc R . . C 1
H63B H 0.0960 0.3933 0.3375 0.184 Uiso 0.546(13) 1 calc R . . C 1
H63C H 0.1251 0.3177 0.3485 0.184 Uiso 0.546(13) 1 calc R . . C 1
O71 O 0.0237(16) 0.4574(10) 0.3649(8) 0.112(8) Uani 0.187(3) 1 d D U . E -1
N71 N 0.0269(18) 0.5317(17) 0.2918(9) 0.150(10) Uani 0.187(3) 1 d D U . E -1
C71 C 0.010(2) 0.5103(11) 0.3365(9) 0.114(9) Uani 0.187(3) 1 d D U . E -1
H71 H -0.0207 0.5411 0.3514 0.137 Uiso 0.187(3) 1 calc R . . E -1
C72 C 0.1054(18) 0.545(2) 0.2917(13) 0.154(12) Uani 0.187(3) 1 d D U . E -1
H72A H 0.1130 0.5606 0.2564 0.230 Uiso 0.187(3) 1 calc R . . E -1
H72B H 0.1220 0.5793 0.3184 0.230 Uiso 0.187(3) 1 calc R . . E -1
H72C H 0.1321 0.5026 0.3003 0.230 Uiso 0.187(3) 1 calc R . . E -1
C73 C -0.027(2) 0.556(3) 0.2490(17) 0.21(2) Uani 0.187(3) 1 d D U . E -1
H73A H -0.0044 0.5698 0.2185 0.317 Uiso 0.187(3) 1 calc R . . E -1
H73B H -0.0612 0.5191 0.2380 0.317 Uiso 0.187(3) 1 calc R . . E -1
H73C H -0.0525 0.5945 0.2617 0.317 Uiso 0.187(3) 1 calc R . . E -1
O81 O 0.1332(19) 0.5961(16) 0.2956(14) 0.305(14) Uani 0.411(3) 1 d D U . F 1
N81 N 0.1934(11) 0.6948(13) 0.3223(12) 0.240(10) Uani 0.411(3) 1 d D U . F 1
C81 C 0.1700(16) 0.6483(17) 0.2877(12) 0.258(10) Uani 0.411(3) 1 d D U . F 1
H81 H 0.1815 0.6539 0.2528 0.310 Uiso 0.411(3) 1 calc R . . F 1
C82 C 0.1846(19) 0.6795(14) 0.3795(12) 0.257(12) Uani 0.411(3) 1 d D U . F 1
H82A H 0.2037 0.7172 0.4024 0.386 Uiso 0.411(3) 1 calc R . . F 1
H82B H 0.1339 0.6735 0.3820 0.386 Uiso 0.411(3) 1 calc R . . F 1
H82C H 0.2105 0.6378 0.3911 0.386 Uiso 0.411(3) 1 calc R . . F 1
C83 C 0.2324(18) 0.7535(16) 0.3069(18) 0.266(13) Uani 0.411(3) 1 d D U . F 1
H83A H 0.2456 0.7828 0.3380 0.399 Uiso 0.411(3) 1 calc R . . F 1
H83B H 0.2755 0.7382 0.2934 0.399 Uiso 0.411(3) 1 calc R . . F 1
H83C H 0.2022 0.7789 0.2790 0.399 Uiso 0.411(3) 1 calc R . . F 1

loop_
_atom_site_aniso_label
_atom_site_aniso_U_11
_atom_site_aniso_U_22
_atom_site_aniso_U_33
_atom_site_aniso_U_23
_atom_site_aniso_U_13
_atom_site_aniso_U_12
Mn1 0.0548(4) 0.0575(4) 0.0408(3) 0.0006(2) -0.0042(2) -0.0098(2)
Mn2 0.0456(4) 0.0408(4) 0.0279(3) 0.0037(2) -0.0038(3) -0.0027(3)
Si1 0.1010(14) 0.0556(9) 0.0697(11) 0.000 0.0049(9) 0.000
Si2 0.0633(6) 0.0577(6) 0.0377(5) 0.0105(4) -0.0081(4) -0.0127(5)
O1 0.0715(17) 0.0668(15) 0.0513(14) 0.0105(11) -0.0022(12) -0.0074(13)
O2 0.090(2) 0.0837(19) 0.0465(14) 0.0131(13) -0.0240(14) -0.0312(16)
O3 0.0544(14) 0.0567(13) 0.0316(11) 0.0006(9) -0.0023(9) 0.0000(10)
O4 0.0638(16) 0.0493(12) 0.0517(13) 0.0139(10) -0.0055(11) -0.0080(11)
O5 0.0640(16) 0.0594(15) 0.0663(17) 0.0168(12) 0.0030(13) -0.0012(12)
O6 0.0489(13) 0.0558(13) 0.0357(11) 0.0020(9) -0.0043(9) -0.0006(10)
O7 0.0572(15) 0.0604(14) 0.0641(16) -0.0006(12) -0.0134(12) 0.0049(12)
C1 0.136(5) 0.083(3) 0.123(5) -0.022(3) 0.018(4) -0.041(4)
C2 0.063(2) 0.0579(19) 0.0385(17) 0.0068(13) -0.0084(15) -0.0115(15)
C3 0.0554(19) 0.0597(18) 0.0357(15) 0.0064(13) -0.0024(13) -0.0114(15)
C4 0.0544(18) 0.0566(18) 0.0335(15) 0.0057(13) -0.0025(13) -0.0053(14)
C5 0.060(2) 0.0600(19) 0.0377(16) 0.0036(13) -0.0022(14) -0.0111(15)
C6 0.079(3) 0.095(3) 0.052(2) 0.018(2) -0.0166(19) -0.041(2)
C7 0.086(3) 0.086(3) 0.046(2) 0.0206(19) -0.0166(19) -0.038(2)
C8 0.056(2) 0.0616(19) 0.0367(16) 0.0012(13) -0.0037(14) -0.0074(15)
C9 0.067(2) 0.0522(17) 0.0403(17) 0.0092(13) -0.0106(14) -0.0110(15)
C10 0.063(2) 0.0579(19) 0.0475(19) 0.0120(15) 0.0000(16) -0.0013(16)
C11 0.071(2) 0.0481(17) 0.0502(19) 0.0091(14) -0.0022(16) 0.0003(16)
C12 0.0594(19) 0.0492(16) 0.0430(17) 0.0091(13) -0.0083(14) -0.0080(14)
C13 0.064(2) 0.0541(18) 0.063(2) 0.0176(16) 0.0011(17) 0.0002(16)
C14 0.068(2) 0.0553(19) 0.059(2) 0.0200(16) -0.0018(17) -0.0015(16)
C15 0.061(2) 0.0471(16) 0.0456(18) 0.0069(13) -0.0082(15) -0.0092(14)
C16 0.0551(19) 0.0583(17) 0.0417(17) 0.0095(14) -0.0058(14) -0.0098(15)
C17 0.065(2) 0.0543(18) 0.0451(18) 0.0142(14) -0.0102(16) -0.0070(15)
C18 0.0508(19) 0.0568(17) 0.0436(17) 0.0104(13) -0.0075(14) -0.0049(14)
C19 0.0503(18) 0.0584(17) 0.0412(17) 0.0070(13) -0.0018(14) -0.0068(14)
C20 0.059(2) 0.0583(19) 0.0523(19) 0.0051(15) -0.0119(16) 0.0043(15)
C21 0.057(2) 0.068(2) 0.0453(18) 0.0061(15) -0.0128(15) -0.0002(16)
C22 0.0492(18) 0.0580(18) 0.0417(17) 0.0054(14) -0.0021(13) -0.0017(14)
O31 0.112(4) 0.064(3) 0.090(4) -0.007(3) 0.055(3) 0.001(3)
N31 0.239(11) 0.154(10) 0.182(9) -0.078(8) 0.121(8) -0.032(8)
C31 0.174(8) 0.077(5) 0.093(5) -0.005(4) 0.053(5) -0.002(5)
C32 0.274(16) 0.197(14) 0.213(15) -0.044(12) 0.143(13) -0.056(12)
C33 0.314(17) 0.140(10) 0.148(10) -0.042(8) 0.082(10) -0.047(11)
O41 0.063(4) 0.062(3) 0.078(5) 0.000(3) 0.012(4) -0.012(3)
N41 0.098(5) 0.087(4) 0.158(8) 0.019(5) 0.022(5) -0.007(4)
C41 0.087(5) 0.070(4) 0.104(6) -0.009(4) 0.015(4) -0.018(3)
C42 0.114(8) 0.129(10) 0.253(18) 0.016(10) -0.024(9) -0.013(7)
C43 0.112(9) 0.095(5) 0.248(17) -0.011(7) 0.063(10) -0.008(5)
O231 0.128(7) 0.149(11) 0.119(8) -0.005(8) 0.052(6) -0.010(8)
N231 0.260(14) 0.126(10) 0.145(10) -0.006(8) 0.104(10) -0.026(10)
C231 0.235(14) 0.152(11) 0.156(10) -0.026(9) 0.101(9) -0.024(10)
C232 0.244(17) 0.109(12) 0.164(18) -0.002(11) 0.106(14) -0.006(11)
C233 0.26(2) 0.166(18) 0.176(17) -0.041(14) 0.116(17) -0.042(15)
O241 0.133(9) 0.069(5) 0.101(6) 0.026(4) -0.022(6) -0.036(5)
N241 0.129(8) 0.255(15) 0.107(6) 0.026(7) -0.014(6) -0.069(9)
C241 0.157(9) 0.095(8) 0.116(7) 0.025(6) -0.003(6) -0.049(7)
C242 0.147(12) 0.30(3) 0.129(9) 0.035(12) -0.039(9) -0.085(15)
C243 0.129(8) 0.191(16) 0.120(11) -0.024(11) -0.013(7) -0.087(9)
O91 0.27(3) 0.42(3) 0.33(3) 0.00(2) 0.13(2) 0.00(2)
N91 0.22(2) 0.32(3) 0.44(3) 0.03(2) 0.113(19) 0.067(18)
C91 0.19(2) 0.33(3) 0.41(3) 0.00(2) 0.151(18) 0.084(17)
C92 0.21(2) 0.25(3) 0.42(3) -0.01(2) 0.13(2) 0.08(2)
C93 0.20(2) 0.30(3) 0.51(4) 0.06(3) 0.12(2) 0.099(19)
O261 0.139(9) 0.149(11) 0.32(2) -0.009(12) -0.023(10) 0.023(7)
N261 0.152(10) 0.182(14) 0.123(9) 0.015(9) 0.013(7) -0.029(10)
C261 0.161(10) 0.150(15) 0.158(11) 0.004(11) -0.024(9) 0.000(10)
C262 0.097(12) 0.20(2) 0.124(9) 0.015(9) 0.005(8) -0.037(12)
C263 0.23(2) 0.24(2) 0.150(14) 0.018(14) 0.028(14) -0.091(18)
O51 0.238(19) 0.182(15) 0.146(10) 0.017(9) 0.012(11) -0.081(13)
N51 0.265(16) 0.161(11) 0.129(10) 0.024(8) 0.025(9) -0.026(10)
C51 0.35(2) 0.161(12) 0.159(11) 0.027(8) -0.029(12) -0.027(12)
C52 0.160(14) 0.120(9) 0.060(8) -0.005(6) -0.010(8) 0.034(8)
C53 0.254(18) 0.123(13) 0.123(11) 0.024(9) 0.025(11) -0.008(12)
O251 0.44(3) 0.192(14) 0.235(16) 0.067(12) 0.065(18) 0.080(16)
N251 0.366(19) 0.150(11) 0.200(13) 0.020(9) 0.009(13) 0.048(11)
C251 0.40(2) 0.183(14) 0.213(14) 0.041(11) 0.004(14) 0.059(13)
C252 0.40(3) 0.17(2) 0.197(17) 0.009(15) 0.010(18) 0.059(17)
C253 0.44(3) 0.26(2) 0.21(2) 0.081(19) 0.037(19) 0.14(2)
O61 0.301(15) 0.217(13) 0.123(6) -0.025(7) -0.060(8) -0.127(12)
N61 0.154(8) 0.060(5) 0.110(5) -0.002(4) -0.057(5) -0.028(5)
C61 0.212(11) 0.104(10) 0.121(6) -0.003(6) -0.077(7) -0.051(9)
C62 0.182(9) 0.210(19) 0.147(11) -0.060(12) -0.026(8) -0.088(11)
C63 0.177(11) 0.066(6) 0.105(6) 0.008(5) -0.050(6) -0.031(7)
O71 0.18(2) 0.085(10) 0.087(11) 0.004(8) 0.075(13) 0.048(12)
N71 0.24(2) 0.135(17) 0.085(12) 0.015(11) 0.051(14) 0.002(16)
C71 0.21(2) 0.063(10) 0.078(11) -0.007(8) 0.055(14) 0.039(13)
C72 0.24(2) 0.16(3) 0.074(16) -0.038(16) 0.061(14) -0.010(17)
C73 0.25(3) 0.26(5) 0.129(18) 0.09(3) 0.039(18) -0.02(2)
O81 0.30(3) 0.27(2) 0.36(3) -0.08(2) 0.12(2) 0.033(17)
N81 0.152(15) 0.207(17) 0.36(2) -0.006(17) 0.033(17) 0.120(13)
C81 0.174(18) 0.24(2) 0.37(2) -0.028(18) 0.056(17) 0.103(15)
C82 0.25(3) 0.161(18) 0.36(2) -0.018(18) 0.056(19) 0.114(16)
C83 0.17(2) 0.23(2) 0.39(3) 0.03(2) 0.02(2) 0.104(16)

loop_
_atom_type_symbol
_atom_type_description
_atom_type_scat_dispersion_real
_atom_type_scat_dispersion_imag
_atom_type_scat_source
C C 0.0033 0.0016 'International Tables Vol C Tables 4.2.6.8 and 6.1.1.4'
H H 0.0000 0.0000 'International Tables Vol C Tables 4.2.6.8 and 6.1.1.4'
Mn Mn 0.3368 0.7283 'International Tables Vol C Tables 4.2.6.8 and 6.1.1.4'
N N 0.0061 0.0033 'International Tables Vol C Tables 4.2.6.8 and 6.1.1.4'
O O 0.0106 0.0060 'International Tables Vol C Tables 4.2.6.8 and 6.1.1.4'
Si Si 0.0817 0.0704 'International Tables Vol C Tables 4.2.6.8 and 6.1.1.4'

loop_
_geom_angle_atom_site_label_1
_geom_angle_atom_site_label_2
_geom_angle_atom_site_label_3
_geom_angle
_geom_angle_site_symmetry_1
_geom_angle_site_symmetry_3
O2 Mn1 O5 96.63(13) . 6_565
O2 Mn1 O6 94.63(10) . 8_465
O2 Mn1 O7 152.18(11) . 8_465
O2 Mn1 O31 87.1(3) . .
O2 Mn1 O41 105.3(4) . .
O2 Mn1 O231 86.2(6) . .
O2 Mn1 O241 98.8(5) . .
O5 Mn1 O6 95.21(10) 6_565 8_465
O5 Mn1 O7 92.57(11) 6_565 8_465
O5 Mn1 O31 176.3(3) 6_565 .
O5 Mn1 O241 85.6(4) 6_565 .
O7 Mn1 O6 58.32(9) 8_465 8_465
O7 Mn1 O31 84.2(3) 8_465 .
O31 Mn1 O6 84.8(2) . 8_465
O41 Mn1 O5 94.4(2) . 6_565
O41 Mn1 O6 156.7(3) . 8_465
O41 Mn1 O7 100.1(4) . 8_465
O41 Mn1 O31 84.3(3) . .
O231 Mn1 O5 165.2(5) . 6_565
O231 Mn1 O6 99.0(6) . 8_465
O231 Mn1 O7 91.5(6) . 8_465
O231 Mn1 O241 79.6(7) . .
O241 Mn1 O6 166.4(5) . 8_465
O241 Mn1 O7 108.1(5) . 8_465
O3 Mn2 O3 180.0 4_545 6_566
O3 Mn2 O6 89.34(8) 4_545 3_445
O3 Mn2 O6 90.66(8) 4_545 5_666
O3 Mn2 O6 89.34(8) 6_566 5_666
O3 Mn2 O6 90.66(8) 6_566 3_445
O4 Mn2 O3 89.81(9) 7_556 6_566
O4 Mn2 O3 90.19(9) . 6_566
O4 Mn2 O3 89.81(9) . 4_545
O4 Mn2 O3 90.19(9) 7_556 4_545
O4 Mn2 O4 180.0 7_556 .
O4 Mn2 O6 91.07(9) 7_556 5_666
O4 Mn2 O6 88.93(10) . 5_666
O4 Mn2 O6 88.93(10) 7_556 3_445
O4 Mn2 O6 91.07(9) . 3_445
O6 Mn2 O6 180.0 5_666 3_445
O1 Si1 O1 109.0(2) . 2_655
O1 Si1 C1 106.2(3) 2_655 .
O1 Si1 C1 110.3(3) . .
O1 Si1 C1 106.2(3) . 2_655
O1 Si1 C1 110.3(3) 2_655 2_655
C1 Si1 C1 114.7(5) . 2_655
O1 Si2 C2 110.17(17) . .
O1 Si2 C9 107.73(16) . .
O1 Si2 C16 109.29(17) . .
C2 Si2 C9 110.54(17) . .
C16 Si2 C2 111.34(16) . .
C16 Si2 C9 107.67(16) . .
Si1 O1 Si2 140.22(18) . .
C8 O2 Mn1 139.2(2) . .
C8 O3 Mn2 130.9(2) . 4
C15 O4 Mn2 144.7(3) . .
C15 O5 Mn1 125.2(2) . 6_566
Mn2 O6 Mn1 108.24(9) 3 8_566
C22 O6 Mn1 86.5(2) . 8_566
C22 O6 Mn2 143.7(2) . 3
C22 O7 Mn1 94.5(2) . 8_566
Si1 C1 H1A 109.5 . .
Si1 C1 H1B 109.5 . .
Si1 C1 H1C 109.5 . .
H1A C1 H1B 109.5 . .
H1A C1 H1C 109.5 . .
H1B C1 H1C 109.5 . .
C3 C2 Si2 122.5(3) . .
C7 C2 Si2 120.3(3) . .
C7 C2 C3 116.9(3) . .
C2 C3 H3 119.3 . .
C4 C3 C2 121.3(3) . .
C4 C3 H3 119.3 . .
C3 C4 H4 119.8 . .
C3 C4 C5 120.5(3) . .
C5 C4 H4 119.8 . .
C4 C5 C8 121.3(3) . .
C6 C5 C4 118.7(3) . .
C6 C5 C8 120.0(3) . .
C5 C6 H6 119.6 . .
C5 C6 C7 120.7(4) . .
C7 C6 H6 119.6 . .
C2 C7 H7 119.1 . .
C6 C7 C2 121.8(4) . .
C6 C7 H7 119.1 . .
O2 C8 O3 126.9(3) . .
O2 C8 C5 114.4(3) . .
O3 C8 C5 118.7(3) . .
C10 C9 Si2 119.7(3) . .
C14 C9 Si2 121.9(3) . .
C14 C9 C10 118.3(3) . .
C9 C10 H10 119.8 . .
C11 C10 C9 120.3(4) . .
C11 C10 H10 119.8 . .
C10 C11 H11 119.4 . .
C12 C11 C10 121.2(3) . .
C12 C11 H11 119.4 . .
C11 C12 C13 118.6(4) . .
C11 C12 C15 120.5(3) . .
C13 C12 C15 120.9(4) . .
C12 C13 H13 119.7 . .
C14 C13 C12 120.5(4) . .
C14 C13 H13 119.7 . .
C9 C14 C13 121.0(3) . .
C9 C14 H14 119.5 . .
C13 C14 H14 119.5 . .
O4 C15 O5 126.7(3) . .
O4 C15 C12 116.1(4) . .
O5 C15 C12 117.2(3) . .
C17 C16 Si2 119.7(3) . .
C21 C16 Si2 122.4(3) . .
C21 C16 C17 117.9(3) . .
C16 C17 H17 119.4 . .
C18 C17 C16 121.2(3) . .
C18 C17 H17 119.4 . .
C17 C18 H18 120.4 . .
C19 C18 C17 119.3(3) . .
C19 C18 H18 120.4 . .
C18 C19 C20 120.1(3) . .
C18 C19 C22 121.5(3) . .
C20 C19 C22 118.4(3) . .
C19 C20 H20 120.3 . .
C21 C20 C19 119.4(3) . .
C21 C20 H20 120.3 . .
C16 C21 H21 119.0 . .
C20 C21 C16 122.1(3) . .
C20 C21 H21 119.0 . .
O6 C22 C19 120.2(3) . .
O7 C22 O6 120.6(3) . .
O7 C22 C19 119.2(3) . .
C31 O31 Mn1 116.0(7) . .
C31 N31 C32 112.2(11) . .
C31 N31 C33 121.5(13) . .
C33 N31 C32 118.5(13) . .
O31 C31 N31 129.8(11) . .
O31 C31 H31 115.1 . .
N31 C31 H31 115.1 . .
N31 C32 H32A 109.5 . .
N31 C32 H32B 109.5 . .
N31 C32 H32C 109.5 . .
H32A C32 H32B 109.5 . .
H32A C32 H32C 109.5 . .
H32B C32 H32C 109.5 . .
N31 C33 H33A 109.5 . .
N31 C33 H33B 109.5 . .
N31 C33 H33C 109.5 . .
H33A C33 H33B 109.5 . .
H33A C33 H33C 109.5 . .
H33B C33 H33C 109.5 . .
C41 O41 Mn1 143.1(7) . .
C41 N41 C42 121.0(9) . .
C41 N41 C43 117.5(10) . .
C43 N41 C42 120.4(10) . .
O41 C41 N41 128.1(10) . .
O41 C41 H41 116.0 . .
N41 C41 H41 116.0 . .
N41 C42 H42A 109.5 . .
N41 C42 H42B 109.5 . .
N41 C42 H42C 109.5 . .
H42A C42 H42B 109.5 . .
H42A C42 H42C 109.5 . .
H42B C42 H42C 109.5 . .
N41 C43 H43A 109.5 . .
N41 C43 H43B 109.5 . .
N41 C43 H43C 109.5 . .
H43A C43 H43B 109.5 . .
H43A C43 H43C 109.5 . .
H43B C43 H43C 109.5 . .
C231 O231 Mn1 143.9(19) . .
C231 N231 C232 116.2(15) . .
C231 N231 C233 127.2(17) . .
C233 N231 C232 116.6(15) . .
O231 C231 N231 148(2) . .
O231 C231 H231 106.1 . .
N231 C231 H231 106.1 . .
N231 C232 H23A 109.5 . .
N231 C232 H23B 109.5 . .
N231 C232 H23C 109.5 . .
H23A C232 H23B 109.5 . .
H23A C232 H23C 109.5 . .
H23B C232 H23C 109.5 . .
N231 C233 H23E 109.5 . .
N231 C233 H23F 109.5 . .
N231 C233 H23G 109.5 . .
H23E C233 H23F 109.5 . .
H23E C233 H23G 109.5 . .
H23F C233 H23G 109.5 . .
C241 O241 Mn1 120.2(12) . .
C241 N241 C242 118.2(12) . .
C241 N241 C243 112.0(13) . .
C243 N241 C242 122.5(13) . .
O241 C241 N241 142.0(16) . .
O241 C241 H241 109.0 . .
N241 C241 H241 109.0 . .
N241 C242 H24A 109.5 . .
N241 C242 H24B 109.5 . .
N241 C242 H24C 109.5 . .
H24A C242 H24B 109.5 . .
H24A C242 H24C 109.5 . .
H24B C242 H24C 109.5 . .
N241 C243 H24D 109.5 . .
N241 C243 H24E 109.5 . .
N241 C243 H24F 109.5 . .
H24D C243 H24E 109.5 . .
H24D C243 H24F 109.5 . .
H24E C243 H24F 109.5 . .
C91 N91 C92 111(2) . .
C91 N91 C93 119(2) . .
C93 N91 C92 119(2) . .
O91 C91 N91 129(3) . .
O91 C91 H23D 115.4 . .
N91 C91 H23D 115.4 . .
N91 C92 H92A 109.5 . .
N91 C92 H92B 109.5 . .
N91 C92 H92C 109.5 . .
H92A C92 H92B 109.5 . .
H92A C92 H92C 109.5 . .
H92B C92 H92C 109.5 . .
N91 C93 H93A 109.5 . .
N91 C93 H93B 109.5 . .
N91 C93 H93C 109.5 . .
H93A C93 H93B 109.5 . .
H93A C93 H93C 109.5 . .
H93B C93 H93C 109.5 . .
C261 N261 C262 118.4(16) . .
C261 N261 C263 121.4(18) . .
C263 N261 C262 114.9(14) . .
O261 C261 N261 142(2) . .
O261 C261 H261 108.8 . .
N261 C261 H261 108.8 . .
N261 C262 H26A 109.5 . .
N261 C262 H26B 109.5 . .
N261 C262 H26C 109.5 . .
H26A C262 H26B 109.5 . .
H26A C262 H26C 109.5 . .
H26B C262 H26C 109.5 . .
N261 C263 H26D 109.5 . .
N261 C263 H26E 109.5 . .
N261 C263 H26F 109.5 . .
H26D C263 H26E 109.5 . .
H26D C263 H26F 109.5 . .
H26E C263 H26F 109.5 . .
C51 N51 C52 116.5(17) . .
C51 N51 C53 115.4(15) . .
C53 N51 C52 124.1(14) . .
O51 C51 N51 122.4(19) . .
O51 C51 H51 118.8 . .
N51 C51 H51 118.8 . .
N51 C52 H52A 109.5 . .
N51 C52 H52B 109.5 . .
N51 C52 H52C 109.5 . .
H52A C52 H52B 109.5 . .
H52A C52 H52C 109.5 . .
H52B C52 H52C 109.5 . .
N51 C53 H53A 109.5 . .
N51 C53 H53B 109.5 . .
N51 C53 H53C 109.5 . .
H53A C53 H53B 109.5 . .
H53A C53 H53C 109.5 . .
H53B C53 H53C 109.5 . .
C251 N251 C252 116.1(16) . .
C251 N251 C253 117.0(17) . .
C253 N251 C252 124.2(16) . .
O251 C251 N251 135(2) . .
O251 C251 H251 112.7 . .
N251 C251 H251 112.7 . .
N251 C252 H25A 109.5 . .
N251 C252 H25B 109.5 . .
N251 C252 H25C 109.5 . .
H25A C252 H25B 109.5 . .
H25A C252 H25C 109.5 . .
H25B C252 H25C 109.5 . .
N251 C253 H25D 109.5 . .
N251 C253 H25E 109.5 . .
N251 C253 H25F 109.5 . .
H25D C253 H25E 109.5 . .
H25D C253 H25F 109.5 . .
H25E C253 H25F 109.5 . .
C61 N61 C62 115.3(12) . .
C61 N61 C63 129.1(12) . .
C63 N61 C62 115.6(10) . .
O61 C61 N61 125.6(13) . .
O61 C61 H61 117.2 . .
N61 C61 H61 117.2 . .
N61 C62 H62A 109.5 . .
N61 C62 H62B 109.5 . .
N61 C62 H62C 109.5 . .
H62A C62 H62B 109.5 . .
H62A C62 H62C 109.5 . .
H62B C62 H62C 109.5 . .
N61 C63 H63A 109.5 . .
N61 C63 H63B 109.5 . .
N61 C63 H63C 109.5 . .
H63A C63 H63B 109.5 . .
H63A C63 H63C 109.5 . .
H63B C63 H63C 109.5 . .
C71 N71 C72 115.8(19) . .
C71 N71 C73 121(2) . .
C73 N71 C72 122.0(19) . .
O71 C71 N71 134(2) . .
O71 C71 H71 112.8 . .
N71 C71 H71 112.8 . .
N71 C72 H72A 109.5 . .
N71 C72 H72B 109.5 . .
N71 C72 H72C 109.5 . .
H72A C72 H72B 109.5 . .
H72A C72 H72C 109.5 . .
H72B C72 H72C 109.5 . .
N71 C73 H73A 109.5 . .
N71 C73 H73B 109.5 . .
N71 C73 H73C 109.5 . .
H73A C73 H73B 109.5 . .
H73A C73 H73C 109.5 . .
H73B C73 H73C 109.5 . .
C81 N81 C82 115.5(18) . .
C81 N81 C83 121(2) . .
C83 N81 C82 123.1(19) . .
O81 C81 N81 127(2) . .
O81 C81 H81 116.4 . .
N81 C81 H81 116.4 . .
N81 C82 H82A 109.5 . .
N81 C82 H82B 109.5 . .
N81 C82 H82C 109.5 . .
H82A C82 H82B 109.5 . .
H82A C82 H82C 109.5 . .
H82B C82 H82C 109.5 . .
N81 C83 H83A 109.5 . .
N81 C83 H83B 109.5 . .
N81 C83 H83C 109.5 . .
H83A C83 H83B 109.5 . .
H83A C83 H83C 109.5 . .
H83B C83 H83C 109.5 . .

loop_
_geom_bond_atom_site_label_1
_geom_bond_atom_site_label_2
_geom_bond_distance
_geom_bond_site_symmetry_2
Mn1 O2 2.054(3) .
Mn1 O5 2.117(3) 6_565
Mn1 O6 2.339(2) 8_465
Mn1 O7 2.177(3) 8_465
Mn1 O31 2.260(7) .
Mn1 O41 2.091(9) .
Mn1 O231 2.094(18) .
Mn1 O241 2.153(13) .
Mn2 O3 2.205(2) 4_545
Mn2 O3 2.205(2) 6_566
Mn2 O4 2.115(2) .
Mn2 O4 2.115(2) 7_556
Mn2 O6 2.222(2) 5_666
Mn2 O6 2.222(2) 3_445
Si1 O1 1.623(3) 2_655
Si1 O1 1.623(3) .
Si1 C1 1.868(6) 2_655
Si1 C1 1.868(6) .
Si2 O1 1.627(3) .
Si2 C2 1.872(4) .
Si2 C9 1.876(4) .
Si2 C16 1.864(4) .
O2 C8 1.243(4) .
O3 Mn2 2.206(2) 4
O3 C8 1.252(4) .
O4 C15 1.251(4) .
O5 Mn1 2.117(3) 6_566
O5 C15 1.252(5) .
O6 Mn1 2.339(2) 8_566
O6 Mn2 2.222(2) 3
O6 C22 1.282(4) .
O7 Mn1 2.176(3) 8_566
O7 C22 1.256(4) .
C1 H1A 0.9800 .
C1 H1B 0.9800 .
C1 H1C 0.9800 .
C2 C3 1.394(5) .
C2 C7 1.390(5) .
C3 H3 0.9500 .
C3 C4 1.388(5) .
C4 H4 0.9500 .
C4 C5 1.391(5) .
C5 C6 1.372(5) .
C5 C8 1.509(5) .
C6 H6 0.9500 .
C6 C7 1.384(6) .
C7 H7 0.9500 .
C9 C10 1.402(5) .
C9 C14 1.374(6) .
C10 H10 0.9500 .
C10 C11 1.377(5) .
C11 H11 0.9500 .
C11 C12 1.375(6) .
C12 C13 1.390(5) .
C12 C15 1.497(5) .
C13 H13 0.9500 .
C13 C14 1.383(6) .
C14 H14 0.9500 .
C16 C17 1.401(5) .
C16 C21 1.381(6) .
C17 H17 0.9500 .
C17 C18 1.397(5) .
C18 H18 0.9500 .
C18 C19 1.386(5) .
C19 C20 1.399(5) .
C19 C22 1.485(5) .
C20 H20 0.9500 .
C20 C21 1.378(5) .
C21 H21 0.9500 .
O31 C31 1.268(9) .
N31 C31 1.306(9) .
N31 C32 1.519(12) .
N31 C33 1.465(11) .
C31 H31 0.9500 .
C32 H32A 0.9800 .
C32 H32B 0.9800 .
C32 H32C 0.9800 .
C33 H33A 0.9800 .
C33 H33B 0.9800 .
C33 H33C 0.9800 .
O41 C41 1.265(9) .
N41 C41 1.298(8) .
N41 C42 1.515(11) .
N41 C43 1.460(10) .
C41 H41 0.9500 .
C42 H42A 0.9800 .
C42 H42B 0.9800 .
C42 H42C 0.9800 .
C43 H43A 0.9800 .
C43 H43B 0.9800 .
C43 H43C 0.9800 .
O231 C231 1.271(10) .
N231 C231 1.302(9) .
N231 C232 1.516(12) .
N231 C233 1.465(11) .
C231 H231 0.9500 .
C232 H23A 0.9800 .
C232 H23B 0.9800 .
C232 H23C 0.9800 .
C233 H23E 0.9800 .
C233 H23F 0.9800 .
C233 H23G 0.9800 .
O241 C241 1.280(10) .
N241 C241 1.309(9) .
N241 C242 1.513(11) .
N241 C243 1.475(11) .
C241 H241 0.9500 .
C242 H24A 0.9800 .
C242 H24B 0.9800 .
C242 H24C 0.9800 .
C243 H24D 0.9800 .
C243 H24E 0.9800 .
C243 H24F 0.9800 .
O91 C91 1.273(10) .
N91 C91 1.304(10) .
N91 C92 1.513(12) .
N91 C93 1.463(12) .
C91 H23D 0.9500 .
C92 H92A 0.9800 .
C92 H92B 0.9800 .
C92 H92C 0.9800 .
C93 H93A 0.9800 .
C93 H93B 0.9800 .
C93 H93C 0.9800 .
O261 C261 1.261(10) .
N261 C261 1.292(9) .
N261 C262 1.507(12) .
N261 C263 1.458(11) .
C261 H261 0.9500 .
C262 H26A 0.9800 .
C262 H26B 0.9800 .
C262 H26C 0.9800 .
C263 H26D 0.9800 .
C263 H26E 0.9800 .
C263 H26F 0.9800 .
O51 C51 1.273(10) .
N51 C51 1.299(10) .
N51 C52 1.520(12) .
N51 C53 1.461(11) .
C51 H51 0.9500 .
C52 H52A 0.9800 .
C52 H52B 0.9800 .
C52 H52C 0.9800 .
C53 H53A 0.9800 .
C53 H53B 0.9800 .
C53 H53C 0.9800 .
O251 C251 1.266(10) .
N251 C251 1.293(9) .
N251 C252 1.504(12) .
N251 C253 1.453(11) .
C251 H251 0.9500 .
C252 H25A 0.9800 .
C252 H25B 0.9800 .
C252 H25C 0.9800 .
C253 H25D 0.9800 .
C253 H25E 0.9800 .
C253 H25F 0.9800 .
O61 C61 1.273(10) .
N61 C61 1.298(8) .
N61 C62 1.512(12) .
N61 C63 1.458(11) .
C61 H61 0.9500 .
C62 H62A 0.9800 .
C62 H62B 0.9800 .
C62 H62C 0.9800 .
C63 H63A 0.9800 .
C63 H63B 0.9800 .
C63 H63C 0.9800 .
O71 C71 1.272(10) .
N71 C71 1.298(10) .
N71 C72 1.511(12) .
N71 C73 1.461(12) .
C71 H71 0.9500 .
C72 H72A 0.9800 .
C72 H72B 0.9800 .
C72 H72C 0.9800 .
C73 H73A 0.9800 .
C73 H73B 0.9800 .
C73 H73C 0.9800 .
O81 C81 1.275(10) .
N81 C81 1.300(10) .
N81 C82 1.515(12) .
N81 C83 1.456(12) .
C81 H81 0.9500 .
C82 H82A 0.9800 .
C82 H82B 0.9800 .
C82 H82C 0.9800 .
C83 H83A 0.9800 .
C83 H83B 0.9800 .
C83 H83C 0.9800 .

loop_
_geom_torsion_atom_site_label_1
_geom_torsion_atom_site_label_2
_geom_torsion_atom_site_label_3
_geom_torsion_atom_site_label_4
_geom_torsion
_geom_torsion_site_symmetry_1
Mn1 O2 C8 O3 -5.6(8) .
Mn1 O2 C8 C5 173.1(3) .
Mn1 O5 C15 O4 7.7(5) 6_566
Mn1 O5 C15 C12 -173.2(2) 6_566
Mn1 O6 C22 O7 2.9(3) 8_566
Mn1 O6 C22 C19 -175.8(3) 8_566
Mn1 O7 C22 O6 -3.1(4) 8_566
Mn1 O7 C22 C19 175.6(3) 8_566
Mn1 O31 C31 N31 -175.2(16) .
Mn1 O41 C41 N41 60(2) .
Mn1 O231 C231 N231 32(9) .
Mn1 O241 C241 N241 -78(3) .
Mn2 O3 C8 O2 -20.8(6) 4
Mn2 O3 C8 C5 160.6(2) 4
Mn2 O4 C15 O5 25.5(6) .
Mn2 O4 C15 C12 -153.6(3) .
Mn2 O6 C22 O7 -113.6(4) 3
Mn2 O6 C22 C19 67.8(5) 3
Si2 C2 C3 C4 171.6(3) .
Si2 C2 C7 C6 -169.3(4) .
Si2 C9 C10 C11 177.7(3) .
Si2 C9 C14 C13 -176.6(3) .
Si2 C16 C17 C18 -177.8(3) .
Si2 C16 C21 C20 178.7(3) .
O1 Si1 O1 Si2 70.0(2) 2_655
O1 Si2 C2 C3 -82.5(4) .
O1 Si2 C2 C7 90.9(4) .
O1 Si2 C9 C10 14.6(3) .
O1 Si2 C9 C14 -168.2(3) .
O1 Si2 C16 C17 -39.7(3) .
O1 Si2 C16 C21 141.6(3) .
C1 Si1 O1 Si2 -46.3(4) .
C1 Si1 O1 Si2 -171.2(3) 2_655
C2 Si2 O1 Si1 -24.5(3) .
C2 Si2 C9 C10 135.0(3) .
C2 Si2 C9 C14 -47.8(4) .
C2 Si2 C16 C17 -161.6(3) .
C2 Si2 C16 C21 19.7(4) .
C2 C3 C4 C5 -0.9(6) .
C3 C2 C7 C6 4.5(7) .
C3 C4 C5 C6 1.4(6) .
C3 C4 C5 C8 -175.7(4) .
C4 C5 C6 C7 1.1(8) .
C4 C5 C8 O2 169.0(4) .
C4 C5 C8 O3 -12.2(5) .
C5 C6 C7 C2 -4.1(8) .
C6 C5 C8 O2 -8.0(6) .
C6 C5 C8 O3 170.8(4) .
C7 C2 C3 C4 -2.0(6) .
C8 C5 C6 C7 178.1(5) .
C9 Si2 O1 Si1 96.1(3) .
C9 Si2 C2 C3 158.6(3) .
C9 Si2 C2 C7 -28.0(4) .
C9 Si2 C16 C17 77.0(3) .
C9 Si2 C16 C21 -101.6(3) .
C9 C10 C11 C12 -0.4(6) .
C10 C9 C14 C13 0.6(6) .
C10 C11 C12 C13 -0.4(6) .
C10 C11 C12 C15 179.2(3) .
C11 C12 C13 C14 1.4(6) .
C11 C12 C15 O4 0.6(5) .
C11 C12 C15 O5 -178.6(3) .
C12 C13 C14 C9 -1.5(6) .
C13 C12 C15 O4 -179.8(3) .
C13 C12 C15 O5 1.0(5) .
C14 C9 C10 C11 0.3(6) .
C15 C12 C13 C14 -178.2(3) .
C16 Si2 O1 Si1 -147.1(3) .
C16 Si2 C2 C3 38.9(4) .
C16 Si2 C2 C7 -147.7(4) .
C16 Si2 C9 C10 -103.2(3) .
C16 Si2 C9 C14 74.0(3) .
C16 C17 C18 C19 -1.7(6) .
C17 C16 C21 C20 0.0(6) .
C17 C18 C19 C20 1.5(6) .
C17 C18 C19 C22 -178.6(3) .
C18 C19 C20 C21 -0.6(6) .
C18 C19 C22 O6 3.9(5) .
C18 C19 C22 O7 -174.8(3) .
C19 C20 C21 C16 -0.2(6) .
C20 C19 C22 O6 -176.2(3) .
C20 C19 C22 O7 5.1(5) .
C21 C16 C17 C18 0.9(6) .
C22 C19 C20 C21 179.5(4) .
C32 N31 C31 O31 22(3) .
C33 N31 C31 O31 171.0(15) .
C42 N41 C41 O41 -6(2) .
C43 N41 C41 O41 -173.5(12) .
C232 N231 C231 O231 -20(8) .
C233 N231 C231 O231 160(5) .
C242 N241 C241 O241 1(4) .
C243 N241 C241 O241 152(2) .
C92 N91 C91 O91 30(6) .
C93 N91 C91 O91 174(4) .
C262 N261 C261 O261 18(7) .
C263 N261 C261 O261 -135(5) .
C52 N51 C51 O51 52(4) .
C53 N51 C51 O51 -149(3) .
C252 N251 C251 O251 12(6) .
C253 N251 C251 O251 175(4) .
C62 N61 C61 O61 -8(3) .
C63 N61 C61 O61 175(2) .
C72 N71 C71 O71 -63(6) .
C73 N71 C71 O71 130(5) .
C82 N81 C81 O81 9(5) .
C83 N81 C81 O81 -177(4) .
